data_7127133
loop_
_publ_author_name
'Mateos-Mart\'in, Javier'
'Carini, Marco'
'Melle-Franco, Manuel'
'Mateo-Alonso, Aurelio'

_publ_section_title
;
 Increasing and dispersing strain in pyrene-fused azaacenes.
;
_journal_issue 77
_journal_name_full 'Chemical communications (Cambridge, England)'
_journal_page_first 11457
_journal_page_last 11460
_journal_paper_doi 10.1039/d0cc04735j
_journal_volume 56
_journal_year 2020
_chemical_formula_moiety 'C90 H158 N4 Si18'
_chemical_formula_sum 'C90 H158 N4 Si18'
_chemical_formula_weight 1801.81
_space_group_IT_number 15
_space_group_name_Hall '-C 2yc'
_space_group_name_H-M_alt 'C 1 2/c 1'
_symmetry_cell_setting monoclinic
_symmetry_Int_Tables_number 15
_symmetry_space_group_name_Hall '-C 2yc'
_symmetry_space_group_name_H-M 'C 1 2/c 1'
_atom_sites_solution_hydrogens geom
_atom_sites_solution_primary dual
_audit_creation_date 2020-03-18T17:29:56-00:00
_audit_creation_method 'WinGX routine CIF_UPDATE'
_audit_update_record
;
2020-04-21 deposited with the CCDC.	2020-08-18 downloaded from the CCDC.
;
_cell_angle_alpha 90
_cell_angle_beta 101.568(3)
_cell_angle_gamma 90
_cell_formula_units_Z 4
_cell_length_a 43.6057(12)
_cell_length_b 8.5663(2)
_cell_length_c 33.2570(9)
_cell_measurement_reflns_used 12899
_cell_measurement_temperature 150.01(10)
_cell_measurement_theta_max 74.392
_cell_measurement_theta_min 3.701
_cell_volume 12170.5(6)
_computing_cell_refinement 'CrysAlisPro 1.171.39.46 (Rigaku OD, 2018)'
_computing_data_collection 'CrysAlisPro 1.171.39.46 (Rigaku OD, 2018)'
_computing_data_reduction 'CrysAlisPro 1.171.39.46 (Rigaku OD, 2018)'
_computing_molecular_graphics 'Olex2 (Dolomanov et al., 2009)'
_computing_publication_material 'Olex2 (Dolomanov et al., 2009)'
_computing_structure_refinement 'ShelXL (Sheldrick, 2015)'
_computing_structure_solution 'ShelXT (Sheldrick, 2015)'
_diffrn_ambient_temperature 150.01(10)
_diffrn_detector 'CCD plate'
_diffrn_detector_area_resol_mean 5.2012
_diffrn_detector_type Atlas
_diffrn_measured_fraction_theta_full 1
_diffrn_measured_fraction_theta_max 1
_diffrn_measurement_details
;
List of Runs (angles in degrees, time in seconds):

  # Type    Start    End  Width  t~exp~   \w     \q     \k     \f   Frames
#--------------------------------------------------------------------------
  1  \w   -111.00 -10.00   1.00    3.00    --  -42.13 -77.00  90.00  101
  2  \w     -4.00  30.00   1.00    3.00    --  -42.13  57.00 -30.00   34
  3  \w     -9.00  66.00   1.00    3.00    --   42.13 -99.00 -60.00   75
  4  \w     46.00  77.00   1.00   12.00    --  107.93 -45.00 -60.00   31
  5  \w     35.00  75.00   1.00   12.00    --  107.93 -45.00 -90.00   40
  6  \w     37.00 117.00   1.00   12.00    --  107.93-125.00 120.00   80
  7  \w     38.00  65.00   1.00   12.00    --  107.93 -45.00-120.00   27
  8  \w     35.00 114.00   1.00   12.00    --  107.93-125.00 -90.00   79
  9  \w     47.00  73.00   1.00   12.00    --  107.93 -45.00 -30.00   26
 10  \w     34.00  60.00   1.00   12.00    --  107.93 -30.00-180.00   26
 11  \w     64.00 108.00   1.00   12.00    --  107.93 -94.00 -60.00   44
 12  \w     47.00 158.00   1.00   12.00    --  107.93   0.00  60.00  111
 13  \w    -64.00  20.00   1.00    3.00    --  -42.13  38.00-120.00   84
 14  \w     72.00  98.00   1.00    3.00    --   42.13-125.00  30.00   26
 15  \w      6.00  63.00   1.00    3.00    --   42.13-125.00  60.00   57
 16  \w     41.00  72.00   1.00   12.00    --  107.93 -45.00-150.00   31
 17  \w     56.00  84.00   1.00   12.00    --  107.93 -77.00   0.00   28
 18  \w     44.00  71.00   1.00   12.00    --  107.93 -45.00   0.00   27
 19  \w     40.00  65.00   1.00   12.00    --  107.93 -45.00 120.00   25
 20  \w     56.00  98.00   1.00   12.00    --  107.93 -94.00 150.00   42
 21  \w     39.00  65.00   1.00   12.00    --  107.93 -45.00 150.00   26
 22  \w     42.00  68.00   1.00   12.00    --  107.93 -77.00 -90.00   26
 23  \w     37.00  74.00   1.00   12.00    --  107.93 -45.00  60.00   37
 24  \w    116.00 141.00   1.00   12.00    --  107.93 -77.00   0.00   25
 25  \w     92.00 118.00   1.00   12.00    --  107.93-125.00   0.00   26
 26  \w     77.00 105.00   1.00   12.00    --  107.93  77.00-180.00   28
 27  \w     45.00  74.00   1.00   12.00    --  107.93 -45.00  90.00   29
 28  \w     36.00 109.00   1.00   12.00    --  107.93   0.00   0.00   73
;
_diffrn_measurement_device 'four-circle\k-geometry diffractometer'
_diffrn_measurement_device_type 'Agilent SuperNova'
_diffrn_measurement_method '\w scans'
_diffrn_orient_matrix_type 'CrysAlisPro convention (1999,Acta A55,543-557)'
_diffrn_orient_matrix_UB_11 0.0020231
_diffrn_orient_matrix_UB_12 0.1566461
_diffrn_orient_matrix_UB_13 0.023192
_diffrn_orient_matrix_UB_21 -0.0001569
_diffrn_orient_matrix_UB_22 -0.0879436
_diffrn_orient_matrix_UB_23 0.0403554
_diffrn_orient_matrix_UB_31 0.0359945
_diffrn_orient_matrix_UB_32 -0.0091061
_diffrn_orient_matrix_UB_33 0.0083398
_diffrn_radiation_monochromator 'Multilayer optics'
_diffrn_radiation_probe x-ray
_diffrn_radiation_type CuK\a
_diffrn_radiation_wavelength 1.54184
_diffrn_reflns_av_R_equivalents 0.0558
_diffrn_reflns_av_unetI/netI 0.0907
_diffrn_reflns_Laue_measured_fraction_full 1
_diffrn_reflns_Laue_measured_fraction_max 1
_diffrn_reflns_limit_h_max 52
_diffrn_reflns_limit_h_min -45
_diffrn_reflns_limit_k_max 9
_diffrn_reflns_limit_k_min -10
_diffrn_reflns_limit_l_max 40
_diffrn_reflns_limit_l_min -40
_diffrn_reflns_number 43494
_diffrn_reflns_point_group_measured_fraction_full 1
_diffrn_reflns_point_group_measured_fraction_max 1
_diffrn_reflns_theta_full 67.684
_diffrn_reflns_theta_max 68.987
_diffrn_reflns_theta_min 3.728
_diffrn_source 'micro-focus sealed X-ray tube'
_diffrn_source_current 0.8
_diffrn_source_power 0.04
_diffrn_source_type 'SuperNova (Cu) X-ray Source'
_diffrn_source_voltage 50
_exptl_absorpt_coefficient_mu 2.049
_exptl_absorpt_correction_T_max 0.876
_exptl_absorpt_correction_T_min 0.552
_exptl_absorpt_correction_type analytical
_exptl_absorpt_process_details
;
        CrysAlisPro 1.171.39.46 (Rigaku Oxford Diffraction, 2018)
Analytical numeric absorption correction using a multifaceted crystal
                        model based on expressions derived by R.C. Clark & J.S.
        (Clark, R. C. & Reid, J. S. (1995). Acta Cryst. A51, 887-897)
        Empirical absorption correction using spherical harmonics,
 implemented in SCALE3 ABSPACK scaling algorithm.
;
_exptl_crystal_colour yellow
_exptl_crystal_density_diffrn 0.983
_exptl_crystal_description needle
_exptl_crystal_F_000 3912
_exptl_crystal_recrystallization_method 'Vapour deposition'
_exptl_crystal_size_max 0.589
_exptl_crystal_size_mid 0.078
_exptl_crystal_size_min 0.069
_refine_diff_density_max 1.34
_refine_diff_density_min -0.702
_refine_diff_density_rms 0.078
_refine_ls_extinction_method none
_refine_ls_goodness_of_fit_ref 1.023
_refine_ls_hydrogen_treatment constr
_refine_ls_matrix_type full
_refine_ls_number_parameters 643
_refine_ls_number_reflns 11316
_refine_ls_number_restraints 136
_refine_ls_restrained_S_all 1.047
_refine_ls_R_factor_all 0.1138
_refine_ls_R_factor_gt 0.0933
_refine_ls_shift/su_max 0.001
_refine_ls_shift/su_mean 0
_refine_ls_structure_factor_coef Fsqd
_refine_ls_weighting_details 'w=1/[\s^2^(Fo^2^)+(0.1398P)^2^+42.7895P] where P=(Fo^2^+2Fc^2^)/3'
_refine_ls_weighting_scheme calc
_refine_ls_wR_factor_gt 0.2494
_refine_ls_wR_factor_ref 0.2693
_reflns_Friedel_coverage 0
_reflns_number_gt 8597
_reflns_number_total 11316
_reflns_threshold_expression 'I > 2\s(I)'
_cod_data_source_file d0cc04735j2.cif
_cod_data_source_block a20200032_jmm213tris4
_cod_depositor_comments 'Adding full bibliography for 7127131--7127134.cif.'
_cod_database_code 7127133

loop_
_symmetry_equiv_pos_as_xyz
'x, y, z'
'-x, y, -z+1/2'
'x+1/2, y+1/2, z'
'-x+1/2, y+1/2, -z+1/2'
'-x, -y, -z'
'x, -y, z-1/2'
'-x+1/2, -y+1/2, -z'
'x+1/2, -y+1/2, z-1/2'

loop_
_atom_site_label
_atom_site_type_symbol
_atom_site_fract_x
_atom_site_fract_y
_atom_site_fract_z
_atom_site_U_iso_or_equiv
_atom_site_adp_type
_atom_site_occupancy
_atom_site_site_symmetry_order
_atom_site_calc_flag
_atom_site_refinement_flags_posn
_atom_site_refinement_flags_adp
_atom_site_refinement_flags_occupancy
_atom_site_disorder_assembly
_atom_site_disorder_group
Si1 Si 0.58944(3) 0.70567(13) 0.32988(4) 0.0462(3) Uani 1 1 d . . . . .
Si2 Si 0.62707(4) 0.90270(18) 0.33330(6) 0.0770(5) Uani 1 1 d . . . . .
Si3 Si 0.57809(4) 0.5730(2) 0.26668(4) 0.0661(4) Uani 1 1 d . . . . .
Si4 Si 0.54445(4) 0.7928(2) 0.35179(5) 0.0742(5) Uani 1 1 d . . . . .
Si5 Si 0.59208(7) -0.1903(3) 0.59366(10) 0.0373(6) Uani 0.508(3) 1 d . . P A 1
Si5B Si 0.58578(8) -0.2273(3) 0.57535(11) 0.0422(7) Uani 0.492(3) 1 d . . P A 2
Si6 Si 0.53725(6) -0.1524(3) 0.57713(10) 0.0600(8) Uani 0.508(3) 1 d . . P A 1
Si6B Si 0.53961(8) -0.3267(5) 0.53457(10) 0.0729(10) Uani 0.492(3) 1 d . . P A 2
Si7 Si 0.60438(9) -0.4356(3) 0.57065(13) 0.0663(9) Uani 0.508(3) 1 d . . P A 1
Si7B Si 0.62448(11) -0.4178(4) 0.59124(17) 0.0922(13) Uani 0.492(3) 1 d D . P A 2
Si8 Si 0.61177(7) -0.1142(4) 0.66135(9) 0.0511(7) Uani 0.508(3) 1 d . . P A 1
Si8B Si 0.57518(7) -0.0886(4) 0.63166(8) 0.0621(8) Uani 0.492(3) 1 d . . P A 2
Si9 Si 0.74905(2) 0.03685(14) 0.65447(3) 0.0396(3) Uani 1 1 d . . . . .
N1 N 0.66538(6) 0.1603(3) 0.51284(9) 0.0312(6) Uani 1 1 d . . . . .
N2 N 0.66567(6) 0.3278(3) 0.43975(8) 0.0293(6) Uani 1 1 d . . . . .
C1 C 0.60975(8) 0.3425(4) 0.42676(11) 0.0354(8) Uani 1 1 d . . . . .
C2 C 0.58206(9) 0.2918(5) 0.43655(13) 0.0446(9) Uani 1 1 d . . . . .
H2 H 0.562703 0.326872 0.420697 0.053 Uiso 1 1 calc R . . . .
C3 C 0.58203(9) 0.1893(5) 0.46950(13) 0.0435(9) Uani 1 1 d . . . . .
H3 H 0.562563 0.152765 0.474509 0.052 Uiso 1 1 calc R . . . .
C4 C 0.60920(8) 0.1400(4) 0.49473(12) 0.0352(8) Uani 1 1 d . . . . .
C5 C 0.63848(8) 0.1951(4) 0.48627(11) 0.0308(7) Uani 1 1 d . . . . .
C6 C 0.69184(8) 0.2089(4) 0.50295(10) 0.0298(7) Uani 1 1 d . . . . .
C7 C 0.72147(8) 0.1839(4) 0.53242(10) 0.0309(7) Uani 1 1 d . . . . .
C8 C 0.72169(8) 0.1299(4) 0.57203(10) 0.0335(7) Uani 1 1 d . . . . .
H8 H 0.702311 0.109158 0.579872 0.04 Uiso 1 1 calc R . . . .
C9 C 0.74949(8) 0.1054(4) 0.60057(10) 0.0326(7) Uani 1 1 d . . . . .
C10 C 0.77761(8) 0.1316(4) 0.58739(10) 0.0328(7) Uani 1 1 d . . . . .
H10 H 0.796874 0.110748 0.605678 0.039 Uiso 1 1 calc R . . . .
C11 C 0.77807(8) 0.1873(4) 0.54815(10) 0.0291(7) Uani 1 1 d . . . . .
C12 C 0.75003(8) 0.2184(4) 0.52019(10) 0.0294(7) Uani 1 1 d . . . . .
C13 C 0.69198(8) 0.2833(4) 0.46466(10) 0.0292(7) Uani 1 1 d . . . . .
C14 C 0.63853(8) 0.2892(4) 0.45100(10) 0.0298(7) Uani 1 1 d . . . . .
C15 C 0.60843(8) 0.4522(5) 0.39400(11) 0.0371(8) Uani 1 1 d . . . . .
C16 C 0.60345(9) 0.5510(5) 0.36767(12) 0.0414(9) Uani 1 1 d . . . . .
C17 C 0.6510(2) 0.9058(10) 0.3855(3) 0.122(3) Uani 1 1 d . . . . .
H17A H 0.637354 0.920084 0.405325 0.182 Uiso 1 1 calc GR . . . .
H17B H 0.66597 0.992112 0.387945 0.182 Uiso 1 1 calc GR . . . .
H17C H 0.662301 0.806836 0.390961 0.182 Uiso 1 1 calc GR . . . .
C18 C 0.65122(18) 0.8676(9) 0.2936(2) 0.096(2) Uani 1 1 d . . . . .
H18A H 0.660392 0.762852 0.297233 0.143 Uiso 1 1 calc GR . . . .
H18B H 0.667991 0.945495 0.296578 0.143 Uiso 1 1 calc GR . . . .
H18C H 0.637942 0.876119 0.266176 0.143 Uiso 1 1 calc GR . . . .
C19 C 0.6074(3) 1.0977(8) 0.3250(3) 0.136(4) Uani 1 1 d . . . . .
H19A H 0.596754 1.107538 0.296276 0.203 Uiso 1 1 calc GR . . . .
H19B H 0.623142 1.180449 0.331744 0.203 Uiso 1 1 calc GR . . . .
H19C H 0.592093 1.107245 0.342797 0.203 Uiso 1 1 calc GR . . . .
C20 C 0.61485(17) 0.4808(10) 0.2575(3) 0.108(3) Uani 1 1 d . U . . .
H20A H 0.628888 0.561845 0.250829 0.162 Uiso 1 1 calc GR . . . .
H20B H 0.609799 0.407108 0.234597 0.162 Uiso 1 1 calc GR . . . .
H20C H 0.625166 0.425072 0.282278 0.162 Uiso 1 1 calc GR . . . .
C21 C 0.5623(2) 0.7084(14) 0.2243(2) 0.152(5) Uani 1 1 d . . . . .
H21A H 0.578124 0.787254 0.221915 0.229 Uiso 1 1 calc GR . . . .
H21B H 0.543542 0.75979 0.229915 0.229 Uiso 1 1 calc GR . . . .
H21C H 0.556889 0.649768 0.198517 0.229 Uiso 1 1 calc GR . . . .
C22 C 0.54865(16) 0.4169(8) 0.2693(2) 0.088(2) Uani 1 1 d . . . . .
H22A H 0.557568 0.340577 0.290376 0.132 Uiso 1 1 calc GR . . . .
H22B H 0.543057 0.364649 0.242632 0.132 Uiso 1 1 calc GR . . . .
H22C H 0.529881 0.463627 0.276304 0.132 Uiso 1 1 calc GR . . . .
C23 C 0.5575(3) 0.8769(17) 0.4038(3) 0.185(6) Uani 1 1 d . U . . .
H23A H 0.577074 0.826842 0.417266 0.278 Uiso 1 1 calc GR . . . .
H23B H 0.541397 0.858845 0.420024 0.278 Uiso 1 1 calc GR . . . .
H23C H 0.560898 0.989331 0.401521 0.278 Uiso 1 1 calc GR . . . .
C24 C 0.5231(2) 0.9446(11) 0.3163(4) 0.139(4) Uani 1 1 d . U . . .
H24A H 0.53401 1.044848 0.321579 0.209 Uiso 1 1 calc GR . . . .
H24B H 0.501716 0.955058 0.320825 0.209 Uiso 1 1 calc GR . . . .
H24C H 0.522529 0.913197 0.287768 0.209 Uiso 1 1 calc GR . . . .
C25 C 0.51838(17) 0.6304(9) 0.3549(3) 0.099(2) Uani 1 1 d . . . . .
H25A H 0.509027 0.594546 0.327214 0.149 Uiso 1 1 calc GR . . . .
H25B H 0.501786 0.664022 0.369001 0.149 Uiso 1 1 calc GR . . . .
H25C H 0.530227 0.544791 0.370335 0.149 Uiso 1 1 calc GR . . . .
C26 C 0.60774(9) 0.0342(5) 0.52752(14) 0.0444(10) Uani 1 1 d . . . . .
C27 C 0.60223(11) -0.0602(6) 0.55193(19) 0.0656(15) Uani 1 1 d . . . . .
C28 C 0.5291(3) 0.0527(15) 0.5874(5) 0.080(4) Uani 0.508(3) 1 d . U P A 1
H28A H 0.534358 0.072094 0.617033 0.121 Uiso 0.508(3) 1 calc GR . P A 1
H28B H 0.506801 0.074495 0.577198 0.121 Uiso 0.508(3) 1 calc GR . P A 1
H28C H 0.54167 0.120901 0.573467 0.121 Uiso 0.508(3) 1 calc GR . P A 1
C28B C 0.5097(7) -0.211(4) 0.5338(10) 0.195(13) Uani 0.492(3) 1 d . U P A 2
H28D H 0.50461 -0.207493 0.561171 0.293 Uiso 0.492(3) 1 calc GR . P A 2
H28E H 0.491593 -0.251117 0.514048 0.293 Uiso 0.492(3) 1 calc GR . P A 2
H28F H 0.514835 -0.106148 0.525628 0.293 Uiso 0.492(3) 1 calc GR . P A 2
C29 C 0.5150(3) -0.2826(18) 0.6058(5) 0.102(5) Uani 0.508(3) 1 d . U P A 1
H29A H 0.508362 -0.376266 0.589455 0.153 Uiso 0.508(3) 1 calc GR . P A 1
H29B H 0.496588 -0.227306 0.611151 0.153 Uiso 0.508(3) 1 calc GR . P A 1
H29C H 0.528452 -0.31293 0.631932 0.153 Uiso 0.508(3) 1 calc GR . P A 1
C29B C 0.5297(8) -0.497(4) 0.5613(11) 0.230(14) Uani 0.492(3) 1 d . U P A 2
H29D H 0.546494 -0.57486 0.563362 0.345 Uiso 0.492(3) 1 calc R . P A 2
H29E H 0.527133 -0.467779 0.58887 0.345 Uiso 0.492(3) 1 calc R . P A 2
H29F H 0.510099 -0.542315 0.546074 0.345 Uiso 0.492(3) 1 calc R . P A 2
C30 C 0.5234(4) -0.194(3) 0.5194(5) 0.101(5) Uani 0.508(3) 1 d . U P A 1
H30A H 0.537772 -0.144715 0.504035 0.151 Uiso 0.508(3) 1 calc GR . P A 1
H30B H 0.502293 -0.151491 0.510054 0.151 Uiso 0.508(3) 1 calc GR . P A 1
H30C H 0.523046 -0.306989 0.514676 0.151 Uiso 0.508(3) 1 calc GR . P A 1
C30B C 0.5449(5) -0.383(3) 0.4853(6) 0.144(7) Uani 0.492(3) 1 d . U P A 2
H30D H 0.556619 -0.302215 0.474053 0.216 Uiso 0.492(3) 1 calc GR . P A 2
H30E H 0.524467 -0.397906 0.467138 0.216 Uiso 0.492(3) 1 calc GR . P A 2
H30F H 0.556661 -0.481698 0.487415 0.216 Uiso 0.492(3) 1 calc GR . P A 2
C31 C 0.5741(4) -0.5843(14) 0.5748(6) 0.100(5) Uani 0.508(3) 1 d . . P A 1
H31A H 0.570644 -0.586707 0.603056 0.151 Uiso 0.508(3) 1 calc GR . P A 1
H31B H 0.58119 -0.687209 0.567594 0.151 Uiso 0.508(3) 1 calc GR . P A 1
H31C H 0.554474 -0.557431 0.556058 0.151 Uiso 0.508(3) 1 calc GR . P A 1
C31B C 0.6529(7) -0.370(3) 0.6445(10) 0.234(9) Uani 0.492(3) 1 d D U P A 2
H31D H 0.660229 -0.261995 0.644327 0.352 Uiso 0.492(3) 1 calc GR . P A 2
H31E H 0.670948 -0.440922 0.648517 0.352 Uiso 0.492(3) 1 calc GR . P A 2
H31F H 0.64163 -0.384058 0.666936 0.352 Uiso 0.492(3) 1 calc GR . P A 2
C32 C 0.6419(3) -0.5149(18) 0.5906(6) 0.111(5) Uani 0.508(3) 1 d . U P A 1
H32A H 0.658086 -0.440458 0.586481 0.167 Uiso 0.508(3) 1 calc GR . P A 1
H32B H 0.644527 -0.612754 0.57639 0.167 Uiso 0.508(3) 1 calc GR . P A 1
H32C H 0.643962 -0.535364 0.620033 0.167 Uiso 0.508(3) 1 calc GR . P A 1
C32B C 0.6444(7) -0.408(3) 0.5478(7) 0.234(9) Uani 0.492(3) 1 d D U P A 2
H32D H 0.630561 -0.360123 0.524297 0.352 Uiso 0.492(3) 1 calc GR . P A 2
H32E H 0.649919 -0.514128 0.540507 0.352 Uiso 0.492(3) 1 calc GR . P A 2
H32F H 0.663544 -0.345823 0.555485 0.352 Uiso 0.492(3) 1 calc GR . P A 2
C33 C 0.6047(5) -0.4050(19) 0.5126(5) 0.119(5) Uani 0.508(3) 1 d . U P A 1
H33A H 0.600099 -0.295431 0.505242 0.178 Uiso 0.508(3) 1 calc GR . P A 1
H33B H 0.588793 -0.471861 0.49599 0.178 Uiso 0.508(3) 1 calc GR . P A 1
H33C H 0.625375 -0.43218 0.507336 0.178 Uiso 0.508(3) 1 calc GR . P A 1
C33B C 0.6029(7) -0.612(3) 0.5966(9) 0.234(9) Uani 0.492(3) 1 d D U P A 2
H33D H 0.606126 -0.641533 0.625586 0.352 Uiso 0.492(3) 1 calc GR . P A 2
H33E H 0.611121 -0.694351 0.581191 0.352 Uiso 0.492(3) 1 calc GR . P A 2
H33F H 0.580429 -0.598806 0.585591 0.352 Uiso 0.492(3) 1 calc GR . P A 2
C34 C 0.6226(3) 0.0989(15) 0.6608(3) 0.069(3) Uani 0.508(3) 1 d . . P A 1
H34A H 0.634738 0.117 0.639391 0.103 Uiso 0.508(3) 1 calc GR . P A 1
H34B H 0.635182 0.128095 0.68754 0.103 Uiso 0.508(3) 1 calc GR . P A 1
H34C H 0.60351 0.162262 0.655068 0.103 Uiso 0.508(3) 1 calc GR . P A 1
C34B C 0.6138(5) -0.020(3) 0.6611(6) 0.123(7) Uani 0.492(3) 1 d . U P A 2
H34D H 0.625757 -0.109365 0.674446 0.184 Uiso 0.492(3) 1 calc GR . P A 2
H34E H 0.610488 0.055129 0.682078 0.184 Uiso 0.492(3) 1 calc GR . P A 2
H34F H 0.625493 0.030235 0.642401 0.184 Uiso 0.492(3) 1 calc GR . P A 2
C35 C 0.5810(3) -0.1384(14) 0.6922(3) 0.067(3) Uani 0.508(3) 1 d . U P A 1
H35A H 0.563142 -0.070832 0.681121 0.101 Uiso 0.508(3) 1 calc GR . P A 1
H35B H 0.589469 -0.109558 0.720791 0.101 Uiso 0.508(3) 1 calc GR . P A 1
H35C H 0.574078 -0.247438 0.690989 0.101 Uiso 0.508(3) 1 calc GR . P A 1
C35B C 0.5495(3) 0.0825(16) 0.6131(4) 0.082(4) Uani 0.492(3) 1 d . U P A 2
H35D H 0.55956 0.14726 0.595153 0.123 Uiso 0.492(3) 1 calc GR . P A 2
H35E H 0.54631 0.14461 0.636673 0.123 Uiso 0.492(3) 1 calc GR . P A 2
H35F H 0.529273 0.045333 0.597803 0.123 Uiso 0.492(3) 1 calc GR . P A 2
C36 C 0.6467(3) -0.2265(17) 0.6863(3) 0.081(3) Uani 0.508(3) 1 d . U P A 1
H36A H 0.641093 -0.336939 0.687657 0.121 Uiso 0.508(3) 1 calc GR . P A 1
H36B H 0.654197 -0.186645 0.714201 0.121 Uiso 0.508(3) 1 calc GR . P A 1
H36C H 0.663166 -0.215339 0.670427 0.121 Uiso 0.508(3) 1 calc GR . P A 1
C36B C 0.5561(4) -0.209(2) 0.6654(5) 0.110(5) Uani 0.492(3) 1 d . U P A 2
H36D H 0.534518 -0.23175 0.651589 0.164 Uiso 0.492(3) 1 calc GR . P A 2
H36E H 0.555975 -0.152585 0.690996 0.164 Uiso 0.492(3) 1 calc GR . P A 2
H36F H 0.56763 -0.307268 0.671611 0.164 Uiso 0.492(3) 1 calc GR . P A 2
C37 C 0.71440(15) 0.1266(9) 0.67070(18) 0.0798(16) Uani 1 1 d . U . . .
H37 H 0.695685 0.088459 0.650625 0.096 Uiso 1 1 calc R . . . .
C38 C 0.7133(2) 0.3025(10) 0.6677(2) 0.118(3) Uani 1 1 d . U . . .
H38A H 0.7305 0.347038 0.688005 0.177 Uiso 1 1 calc GR . . . .
H38B H 0.693282 0.340101 0.673044 0.177 Uiso 1 1 calc GR . . . .
H38C H 0.715444 0.334509 0.640102 0.177 Uiso 1 1 calc GR . . . .
C39 C 0.7103(2) 0.0666(13) 0.7130(2) 0.127(3) Uani 1 1 d . U . . .
H39A H 0.707786 -0.047145 0.711987 0.191 Uiso 1 1 calc GR . . . .
H39B H 0.691706 0.11462 0.720117 0.191 Uiso 1 1 calc GR . . . .
H39C H 0.728815 0.094007 0.733764 0.191 Uiso 1 1 calc GR . . . .
C40 C 0.74218(18) -0.1839(8) 0.65068(19) 0.087(2) Uani 1 1 d . . . . .
H40 H 0.739601 -0.222986 0.678136 0.104 Uiso 1 1 calc R . . . .
C41 C 0.7136(3) -0.2291(12) 0.6194(3) 0.147(4) Uani 1 1 d . . . . .
H41A H 0.695766 -0.165607 0.623373 0.22 Uiso 1 1 calc GR . . . .
H41B H 0.708949 -0.339731 0.622689 0.22 Uiso 1 1 calc GR . . . .
H41C H 0.717524 -0.21144 0.591743 0.22 Uiso 1 1 calc GR . . . .
C42 C 0.7681(3) -0.2697(10) 0.6386(3) 0.135(4) Uani 1 1 d . . . . .
H42A H 0.77396 -0.218124 0.614925 0.202 Uiso 1 1 calc GR . . . .
H42B H 0.761439 -0.376994 0.631185 0.202 Uiso 1 1 calc GR . . . .
H42C H 0.786103 -0.271227 0.661536 0.202 Uiso 1 1 calc GR . . . .
C43 C 0.78826(12) 0.0779(7) 0.68828(14) 0.0631(13) Uani 1 1 d . . . . .
H43 H 0.80395 0.025538 0.674626 0.076 Uiso 1 1 calc R . . . .
C44 C 0.79799(19) 0.2434(9) 0.69277(19) 0.094(2) Uani 1 1 d . . . . .
H44A H 0.796559 0.289995 0.665548 0.142 Uiso 1 1 calc GR . . . .
H44B H 0.81964 0.249813 0.708079 0.142 Uiso 1 1 calc GR . . . .
H44C H 0.784229 0.300031 0.707672 0.142 Uiso 1 1 calc GR . . . .
C45 C 0.79254(15) 0.0029(10) 0.73129(15) 0.087(2) Uani 1 1 d . . . . .
H45A H 0.779329 0.057309 0.747408 0.13 Uiso 1 1 calc GR . . . .
H45B H 0.814517 0.011052 0.745235 0.13 Uiso 1 1 calc GR . . . .
H45C H 0.786476 -0.107383 0.728509 0.13 Uiso 1 1 calc GR . . . .

loop_
_atom_site_aniso_label
_atom_site_aniso_U_11
_atom_site_aniso_U_22
_atom_site_aniso_U_33
_atom_site_aniso_U_23
_atom_site_aniso_U_13
_atom_site_aniso_U_12
Si1 0.0535(7) 0.0355(6) 0.0441(6) 0.0062(5) -0.0031(5) 0.0065(5)
Si2 0.0931(12) 0.0450(8) 0.0849(11) 0.0019(7) -0.0011(9) -0.0137(7)
Si3 0.0706(9) 0.0828(10) 0.0419(7) -0.0051(6) 0.0039(6) -0.0162(7)
Si4 0.0696(9) 0.0704(10) 0.0789(10) -0.0131(8) 0.0061(8) 0.0259(8)
Si5 0.0475(14) 0.0298(13) 0.0360(14) 0.0096(11) 0.0118(12) -0.0079(10)
Si5B 0.0557(17) 0.0327(14) 0.0437(17) 0.0083(12) 0.0234(14) -0.0027(11)
Si6 0.0439(13) 0.0582(16) 0.0809(18) -0.0033(13) 0.0196(12) -0.0139(11)
Si6B 0.0660(19) 0.090(2) 0.0640(18) 0.0019(17) 0.0159(14) -0.0252(17)
Si7 0.0632(19) 0.0338(13) 0.107(3) -0.0066(14) 0.0291(18) -0.0021(12)
Si7B 0.076(3) 0.0468(18) 0.146(4) 0.003(2) 0.003(3) 0.0213(18)
Si8 0.0562(15) 0.0620(17) 0.0382(12) 0.0191(12) 0.0168(10) 0.0034(13)
Si8B 0.0717(18) 0.0695(18) 0.0485(15) 0.0013(12) 0.0200(13) 0.0156(14)
Si9 0.0415(5) 0.0528(6) 0.0258(5) 0.0144(4) 0.0099(4) -0.0020(5)
N1 0.0313(14) 0.0308(15) 0.0337(14) 0.0066(12) 0.0121(12) 0.0010(11)
N2 0.0324(15) 0.0289(14) 0.0275(13) 0.0015(11) 0.0080(11) -0.0014(11)
C1 0.0360(18) 0.0377(19) 0.0328(17) 0.0048(15) 0.0079(14) 0.0025(15)
C2 0.0306(18) 0.057(2) 0.045(2) 0.0065(19) 0.0046(16) 0.0009(17)
C3 0.0306(18) 0.052(2) 0.049(2) 0.0047(18) 0.0126(16) -0.0063(16)
C4 0.0347(18) 0.0299(17) 0.044(2) 0.0063(15) 0.0144(15) -0.0006(14)
C5 0.0329(17) 0.0251(16) 0.0365(18) 0.0030(13) 0.0120(14) 0.0004(13)
C6 0.0311(17) 0.0311(17) 0.0289(16) 0.0046(13) 0.0100(13) -0.0012(13)
C7 0.0326(17) 0.0346(18) 0.0273(16) 0.0061(13) 0.0103(13) -0.0007(14)
C8 0.0350(18) 0.0390(19) 0.0292(17) 0.0058(14) 0.0129(14) -0.0023(14)
C9 0.0396(18) 0.0347(18) 0.0259(16) 0.0064(14) 0.0120(14) -0.0013(14)
C10 0.0327(17) 0.0401(19) 0.0263(16) 0.0050(14) 0.0078(13) -0.0023(14)
C11 0.0322(17) 0.0320(17) 0.0248(15) 0.0042(13) 0.0095(13) -0.0032(13)
C12 0.0327(17) 0.0337(17) 0.0235(16) 0.0033(13) 0.0099(12) -0.0026(13)
C13 0.0303(17) 0.0323(17) 0.0266(16) 0.0029(13) 0.0095(13) -0.0007(13)
C14 0.0306(17) 0.0299(17) 0.0303(16) 0.0014(13) 0.0092(13) -0.0008(13)
C15 0.0338(18) 0.043(2) 0.0332(18) 0.0022(16) 0.0037(14) 0.0025(15)
C16 0.040(2) 0.045(2) 0.0365(19) 0.0000(17) 0.0006(15) 0.0021(16)
C17 0.167(8) 0.097(6) 0.102(6) -0.022(5) 0.030(6) -0.034(6)
C18 0.116(5) 0.083(4) 0.083(4) 0.011(4) 0.010(4) -0.040(4)
C19 0.196(10) 0.041(3) 0.176(9) 0.012(5) 0.053(8) 0.002(5)
C20 0.095(4) 0.121(5) 0.117(5) -0.041(5) 0.040(4) -0.021(4)
C21 0.151(8) 0.226(12) 0.062(4) 0.063(6) -0.024(5) -0.031(8)
C22 0.086(4) 0.093(5) 0.089(4) -0.038(4) 0.028(3) -0.031(4)
C23 0.172(9) 0.237(12) 0.144(8) -0.110(9) 0.022(7) 0.045(9)
C24 0.100(6) 0.107(6) 0.208(10) 0.049(6) 0.028(6) 0.051(5)
C25 0.090(5) 0.101(5) 0.120(6) 0.007(5) 0.052(4) 0.021(4)
C26 0.0329(19) 0.038(2) 0.067(3) 0.0170(19) 0.0221(18) 0.0041(15)
C27 0.048(2) 0.051(3) 0.111(4) 0.039(3) 0.047(3) 0.016(2)
C28 0.062(6) 0.075(7) 0.105(9) -0.010(7) 0.018(6) 0.013(5)
C28B 0.168(18) 0.20(2) 0.20(2) -0.054(16) 0.000(15) 0.021(16)
C29 0.084(8) 0.108(10) 0.130(11) 0.008(8) 0.059(8) -0.038(7)
C29B 0.219(19) 0.22(2) 0.24(2) 0.028(16) 0.007(16) -0.107(16)
C30 0.069(8) 0.150(13) 0.086(8) -0.050(9) 0.023(7) -0.052(9)
C30B 0.143(13) 0.175(15) 0.111(12) -0.050(12) 0.020(10) 0.006(12)
C31 0.103(10) 0.044(6) 0.156(15) -0.013(7) 0.029(10) -0.020(6)
C31B 0.246(12) 0.210(12) 0.231(12) 0.011(10) 0.011(10) 0.045(10)
C32 0.083(8) 0.081(8) 0.171(14) -0.017(9) 0.028(9) 0.027(7)
C32B 0.246(12) 0.210(12) 0.231(12) 0.011(10) 0.011(10) 0.045(10)
C33 0.194(14) 0.086(9) 0.082(8) -0.018(7) 0.043(9) 0.003(10)
C33B 0.246(12) 0.210(12) 0.231(12) 0.011(10) 0.011(10) 0.045(10)
C34 0.082(8) 0.072(7) 0.052(6) -0.001(5) 0.012(5) -0.018(6)
C34B 0.114(12) 0.154(15) 0.089(11) -0.020(13) -0.009(9) 0.039(13)
C35 0.080(7) 0.083(7) 0.045(5) 0.011(5) 0.026(5) 0.002(6)
C35B 0.094(9) 0.075(7) 0.083(8) -0.010(6) 0.033(7) 0.017(7)
C36 0.076(7) 0.115(9) 0.053(5) 0.028(6) 0.015(5) 0.019(6)
C36B 0.138(12) 0.119(11) 0.089(9) 0.039(8) 0.066(9) 0.034(9)
C37 0.082(3) 0.109(4) 0.057(3) 0.024(3) 0.035(2) 0.023(3)
C38 0.158(6) 0.126(6) 0.080(4) -0.002(4) 0.045(4) 0.077(5)
C39 0.123(5) 0.194(8) 0.085(4) 0.042(5) 0.070(4) 0.038(5)
C40 0.124(5) 0.070(4) 0.060(3) 0.025(3) 0.001(3) -0.028(4)
C41 0.188(11) 0.105(7) 0.147(9) -0.015(6) 0.034(8) -0.061(7)
C42 0.191(10) 0.073(5) 0.128(7) -0.017(5) 0.002(7) 0.019(6)
C43 0.064(3) 0.089(4) 0.036(2) 0.007(2) 0.009(2) -0.015(3)
C44 0.127(6) 0.097(5) 0.056(3) -0.008(3) 0.009(3) -0.039(4)
C45 0.083(4) 0.138(6) 0.036(2) 0.019(3) 0.002(2) -0.008(4)

loop_
_atom_type_symbol
_atom_type_description
_atom_type_scat_dispersion_real
_atom_type_scat_dispersion_imag
_atom_type_scat_source
C C 0.0181 0.0091 'International Tables Vol C Tables 4.2.6.8 and 6.1.1.4'
H H 0 0 'International Tables Vol C Tables 4.2.6.8 and 6.1.1.4'
N N 0.0311 0.018 'International Tables Vol C Tables 4.2.6.8 and 6.1.1.4'
Si Si 0.2541 0.3302 'International Tables Vol C Tables 4.2.6.8 and 6.1.1.4'

loop_
_exptl_crystal_face_index_h
_exptl_crystal_face_index_k
_exptl_crystal_face_index_l
_exptl_crystal_face_perp_dist
-28 -1 0 0.0318
1 6 1 0.2901
28 1 0 0.0466
3 0 -11 0.041
-3 0 11 0.0279
6 -5 -2 0.2775

loop_
_geom_angle_atom_site_label_1
_geom_angle_atom_site_label_2
_geom_angle_atom_site_label_3
_geom_angle
_geom_angle_site_symmetry_1
_geom_angle_site_symmetry_3
_geom_angle_publ_flag
Si2 Si1 Si3 114.28(8) . . ?
Si2 Si1 Si4 112.15(8) . . ?
Si4 Si1 Si3 113.06(7) . . ?
C16 Si1 Si2 110.59(14) . . ?
C16 Si1 Si3 104.09(14) . . ?
C16 Si1 Si4 101.56(14) . . ?
C17 Si2 Si1 108.4(3) . . ?
C17 Si2 C18 112.1(4) . . ?
C17 Si2 C19 106.4(5) . . ?
C18 Si2 Si1 109.8(2) . . ?
C18 Si2 C19 110.2(4) . . ?
C19 Si2 Si1 109.9(3) . . ?
C20 Si3 Si1 108.5(3) . . ?
C20 Si3 C22 109.0(4) . . ?
C21 Si3 Si1 111.0(4) . . ?
C21 Si3 C20 110.0(5) . . ?
C21 Si3 C22 109.3(4) . . ?
C22 Si3 Si1 109.1(2) . . ?
C23 Si4 Si1 107.1(4) . . ?
C23 Si4 C24 109.8(6) . . ?
C24 Si4 Si1 111.4(3) . . ?
C25 Si4 Si1 110.3(2) . . ?
C25 Si4 C23 108.8(6) . . ?
C25 Si4 C24 109.4(4) . . ?
Si7 Si5 Si6 109.57(18) . . ?
Si8 Si5 Si6 110.17(16) . . ?
Si8 Si5 Si7 120.19(17) . . ?
C27 Si5 Si6 97.03(19) . . ?
C27 Si5 Si7 100.7(2) . . ?
C27 Si5 Si8 116.5(3) . . ?
Si7B Si5B Si6B 112.0(2) . . ?
Si7B Si5B Si8B 115.1(2) . . ?
Si8B Si5B Si6B 111.21(17) . . ?
C27 Si5B Si6B 113.5(3) . . ?
C27 Si5B Si7B 108.3(2) . . ?
C27 Si5B Si8B 95.7(2) . . ?
C28 Si6 Si5 108.2(4) . . ?
C28 Si6 C29 109.7(7) . . ?
C28 Si6 C30 109.2(9) . . ?
C29 Si6 Si5 113.8(5) . . ?
C29 Si6 C30 107.9(7) . . ?
C30 Si6 Si5 107.9(5) . . ?
C28B Si6B Si5B 112.3(11) . . ?
C28B Si6B C29B 103.2(18) . . ?
C28B Si6B C30B 113.9(14) . . ?
C29B Si6B Si5B 105.7(10) . . ?
C30B Si6B Si5B 112.2(7) . . ?
C30B Si6B C29B 108.7(15) . . ?
C31 Si7 Si5 112.3(5) . . ?
C31 Si7 C33 108.2(9) . . ?
C32 Si7 Si5 118.5(6) . . ?
C32 Si7 C31 109.0(8) . . ?
C32 Si7 C33 103.4(9) . . ?
C33 Si7 Si5 104.5(5) . . ?
C31B Si7B Si5B 110.6(10) . . ?
C32B Si7B Si5B 103.1(10) . . ?
C32B Si7B C31B 112.5(15) . . ?
C32B Si7B C33B 115.3(9) . . ?
C33B Si7B Si5B 106.2(10) . . ?
C33B Si7B C31B 108.8(10) . . ?
C34 Si8 Si5 107.7(4) . . ?
C35 Si8 Si5 109.5(4) . . ?
C35 Si8 C34 108.9(6) . . ?
C36 Si8 Si5 113.5(4) . . ?
C36 Si8 C34 108.8(6) . . ?
C36 Si8 C35 108.3(5) . . ?
C34B Si8B Si5B 106.1(6) . . ?
C34B Si8B C35B 110.1(10) . . ?
C35B Si8B Si5B 109.6(4) . . ?
C36B Si8B Si5B 112.9(6) . . ?
C36B Si8B C34B 109.1(10) . . ?
C36B Si8B C35B 109.1(7) . . ?
C9 Si9 C40 106.0(2) . . ?
C37 Si9 C9 108.0(2) . . ?
C37 Si9 C40 107.5(3) . . ?
C37 Si9 C43 116.2(3) . . ?
C43 Si9 C9 109.14(18) . . ?
C43 Si9 C40 109.6(3) . . ?
C6 N1 C5 116.9(3) . . ?
C13 N2 C14 116.8(3) . . ?
C2 C1 C14 118.6(3) . . ?
C2 C1 C15 118.8(3) . . ?
C14 C1 C15 122.5(3) . . ?
C1 C2 H2 119.4 . . ?
C1 C2 C3 121.2(4) . . ?
C3 C2 H2 119.4 . . ?
C2 C3 H3 118.9 . . ?
C4 C3 C2 122.2(3) . . ?
C4 C3 H3 118.9 . . ?
C3 C4 C5 118.0(3) . . ?
C3 C4 C26 119.7(3) . . ?
C26 C4 C5 122.2(3) . . ?
N1 C5 C4 119.1(3) . . ?
N1 C5 C14 121.2(3) . . ?
C14 C5 C4 119.6(3) . . ?
N1 C6 C7 118.7(3) . . ?
N1 C6 C13 121.4(3) . . ?
C13 C6 C7 119.9(3) . . ?
C8 C7 C6 121.1(3) . . ?
C8 C7 C12 120.0(3) . . ?
C12 C7 C6 118.9(3) . . ?
C7 C8 H8 118.9 . . ?
C7 C8 C9 122.2(3) . . ?
C9 C8 H8 118.9 . . ?
C8 C9 Si9 121.2(3) . . ?
C8 C9 C10 117.2(3) . . ?
C10 C9 Si9 121.5(3) . . ?
C9 C10 H10 119.1 . . ?
C11 C10 C9 121.7(3) . . ?
C11 C10 H10 119.1 . . ?
C10 C11 C12 120.7(3) . . ?
C10 C11 C13 120.6(3) . 7_656 ?
C12 C11 C13 118.7(3) . 7_656 ?
C7 C12 C12 120.4(4) . 7_656 ?
C11 C12 C7 118.0(3) . . ?
C11 C12 C12 121.6(4) . 7_656 ?
N2 C13 C6 121.8(3) . . ?
N2 C13 C11 118.4(3) . 7_656 ?
C6 C13 C11 119.8(3) . 7_656 ?
N2 C14 C1 119.1(3) . . ?
N2 C14 C5 120.9(3) . . ?
C5 C14 C1 120.1(3) . . ?
C16 C15 C1 171.0(4) . . ?
C15 C16 Si1 170.4(4) . . ?
Si2 C17 H17A 109.5 . . ?
Si2 C17 H17B 109.5 . . ?
Si2 C17 H17C 109.5 . . ?
H17A C17 H17B 109.5 . . ?
H17A C17 H17C 109.5 . . ?
H17B C17 H17C 109.5 . . ?
Si2 C18 H18A 109.5 . . ?
Si2 C18 H18B 109.5 . . ?
Si2 C18 H18C 109.5 . . ?
H18A C18 H18B 109.5 . . ?
H18A C18 H18C 109.5 . . ?
H18B C18 H18C 109.5 . . ?
Si2 C19 H19A 109.5 . . ?
Si2 C19 H19B 109.5 . . ?
Si2 C19 H19C 109.5 . . ?
H19A C19 H19B 109.5 . . ?
H19A C19 H19C 109.5 . . ?
H19B C19 H19C 109.5 . . ?
Si3 C20 H20A 109.5 . . ?
Si3 C20 H20B 109.5 . . ?
Si3 C20 H20C 109.5 . . ?
H20A C20 H20B 109.5 . . ?
H20A C20 H20C 109.5 . . ?
H20B C20 H20C 109.5 . . ?
Si3 C21 H21A 109.5 . . ?
Si3 C21 H21B 109.5 . . ?
Si3 C21 H21C 109.5 . . ?
H21A C21 H21B 109.5 . . ?
H21A C21 H21C 109.5 . . ?
H21B C21 H21C 109.5 . . ?
Si3 C22 H22A 109.5 . . ?
Si3 C22 H22B 109.5 . . ?
Si3 C22 H22C 109.5 . . ?
H22A C22 H22B 109.5 . . ?
H22A C22 H22C 109.5 . . ?
H22B C22 H22C 109.5 . . ?
Si4 C23 H23A 109.5 . . ?
Si4 C23 H23B 109.5 . . ?
Si4 C23 H23C 109.5 . . ?
H23A C23 H23B 109.5 . . ?
H23A C23 H23C 109.5 . . ?
H23B C23 H23C 109.5 . . ?
Si4 C24 H24A 109.5 . . ?
Si4 C24 H24B 109.5 . . ?
Si4 C24 H24C 109.5 . . ?
H24A C24 H24B 109.5 . . ?
H24A C24 H24C 109.5 . . ?
H24B C24 H24C 109.5 . . ?
Si4 C25 H25A 109.5 . . ?
Si4 C25 H25B 109.5 . . ?
Si4 C25 H25C 109.5 . . ?
H25A C25 H25B 109.5 . . ?
H25A C25 H25C 109.5 . . ?
H25B C25 H25C 109.5 . . ?
C27 C26 C4 170.4(5) . . ?
C26 C27 Si5 173.6(5) . . ?
C26 C27 Si5B 162.6(6) . . ?
Si6 C28 H28A 109.5 . . ?
Si6 C28 H28B 109.5 . . ?
Si6 C28 H28C 109.5 . . ?
H28A C28 H28B 109.5 . . ?
H28A C28 H28C 109.5 . . ?
H28B C28 H28C 109.5 . . ?
Si6B C28B H28D 109.5 . . ?
Si6B C28B H28E 109.5 . . ?
Si6B C28B H28F 109.5 . . ?
H28D C28B H28E 109.5 . . ?
H28D C28B H28F 109.5 . . ?
H28E C28B H28F 109.5 . . ?
Si6 C29 H29A 109.5 . . ?
Si6 C29 H29B 109.5 . . ?
Si6 C29 H29C 109.5 . . ?
H29A C29 H29B 109.5 . . ?
H29A C29 H29C 109.5 . . ?
H29B C29 H29C 109.5 . . ?
Si6B C29B H29D 109.5 . . ?
Si6B C29B H29E 109.5 . . ?
Si6B C29B H29F 109.5 . . ?
H29D C29B H29E 109.5 . . ?
H29D C29B H29F 109.5 . . ?
H29E C29B H29F 109.5 . . ?
Si6 C30 H30A 109.5 . . ?
Si6 C30 H30B 109.5 . . ?
Si6 C30 H30C 109.5 . . ?
H30A C30 H30B 109.5 . . ?
H30A C30 H30C 109.5 . . ?
H30B C30 H30C 109.5 . . ?
Si6B C30B H30D 109.5 . . ?
Si6B C30B H30E 109.5 . . ?
Si6B C30B H30F 109.5 . . ?
H30D C30B H30E 109.5 . . ?
H30D C30B H30F 109.5 . . ?
H30E C30B H30F 109.5 . . ?
Si7 C31 H31A 109.5 . . ?
Si7 C31 H31B 109.5 . . ?
Si7 C31 H31C 109.5 . . ?
H31A C31 H31B 109.5 . . ?
H31A C31 H31C 109.5 . . ?
H31B C31 H31C 109.5 . . ?
Si7B C31B H31D 109.5 . . ?
Si7B C31B H31E 109.5 . . ?
Si7B C31B H31F 109.5 . . ?
H31D C31B H31E 109.5 . . ?
H31D C31B H31F 109.5 . . ?
H31E C31B H31F 109.5 . . ?
Si7 C32 H32A 109.5 . . ?
Si7 C32 H32B 109.5 . . ?
Si7 C32 H32C 109.5 . . ?
H32A C32 H32B 109.5 . . ?
H32A C32 H32C 109.5 . . ?
H32B C32 H32C 109.5 . . ?
Si7B C32B H32D 109.5 . . ?
Si7B C32B H32E 109.5 . . ?
Si7B C32B H32F 109.5 . . ?
H32D C32B H32E 109.5 . . ?
H32D C32B H32F 109.5 . . ?
H32E C32B H32F 109.5 . . ?
Si7 C33 H33A 109.5 . . ?
Si7 C33 H33B 109.5 . . ?
Si7 C33 H33C 109.5 . . ?
H33A C33 H33B 109.5 . . ?
H33A C33 H33C 109.5 . . ?
H33B C33 H33C 109.5 . . ?
Si7B C33B H33D 109.5 . . ?
Si7B C33B H33E 109.5 . . ?
Si7B C33B H33F 109.5 . . ?
H33D C33B H33E 109.5 . . ?
H33D C33B H33F 109.5 . . ?
H33E C33B H33F 109.5 . . ?
Si8 C34 H34A 109.5 . . ?
Si8 C34 H34B 109.5 . . ?
Si8 C34 H34C 109.5 . . ?
H34A C34 H34B 109.5 . . ?
H34A C34 H34C 109.5 . . ?
H34B C34 H34C 109.5 . . ?
Si8B C34B H34D 109.5 . . ?
Si8B C34B H34E 109.5 . . ?
Si8B C34B H34F 109.5 . . ?
H34D C34B H34E 109.5 . . ?
H34D C34B H34F 109.5 . . ?
H34E C34B H34F 109.5 . . ?
Si8 C35 H35A 109.5 . . ?
Si8 C35 H35B 109.5 . . ?
Si8 C35 H35C 109.5 . . ?
H35A C35 H35B 109.5 . . ?
H35A C35 H35C 109.5 . . ?
H35B C35 H35C 109.5 . . ?
Si8B C35B H35D 109.5 . . ?
Si8B C35B H35E 109.5 . . ?
Si8B C35B H35F 109.5 . . ?
H35D C35B H35E 109.5 . . ?
H35D C35B H35F 109.5 . . ?
H35E C35B H35F 109.5 . . ?
Si8 C36 H36A 109.5 . . ?
Si8 C36 H36B 109.5 . . ?
Si8 C36 H36C 109.5 . . ?
H36A C36 H36B 109.5 . . ?
H36A C36 H36C 109.5 . . ?
H36B C36 H36C 109.5 . . ?
Si8B C36B H36D 109.5 . . ?
Si8B C36B H36E 109.5 . . ?
Si8B C36B H36F 109.5 . . ?
H36D C36B H36E 109.5 . . ?
H36D C36B H36F 109.5 . . ?
H36E C36B H36F 109.5 . . ?
Si9 C37 H37 105.8 . . ?
C38 C37 Si9 114.1(5) . . ?
C38 C37 H37 105.8 . . ?
C38 C37 C39 112.7(7) . . ?
C39 C37 Si9 112.0(5) . . ?
C39 C37 H37 105.8 . . ?
C37 C38 H38A 109.5 . . ?
C37 C38 H38B 109.5 . . ?
C37 C38 H38C 109.5 . . ?
H38A C38 H38B 109.5 . . ?
H38A C38 H38C 109.5 . . ?
H38B C38 H38C 109.5 . . ?
C37 C39 H39A 109.5 . . ?
C37 C39 H39B 109.5 . . ?
C37 C39 H39C 109.5 . . ?
H39A C39 H39B 109.5 . . ?
H39A C39 H39C 109.5 . . ?
H39B C39 H39C 109.5 . . ?
Si9 C40 H40 108.4 . . ?
C41 C40 Si9 113.4(6) . . ?
C41 C40 H40 108.4 . . ?
C42 C40 Si9 113.2(6) . . ?
C42 C40 H40 108.4 . . ?
C42 C40 C41 104.9(8) . . ?
C40 C41 H41A 109.5 . . ?
C40 C41 H41B 109.5 . . ?
C40 C41 H41C 109.5 . . ?
H41A C41 H41B 109.5 . . ?
H41A C41 H41C 109.5 . . ?
H41B C41 H41C 109.5 . . ?
C40 C42 H42A 109.5 . . ?
C40 C42 H42B 109.5 . . ?
C40 C42 H42C 109.5 . . ?
H42A C42 H42B 109.5 . . ?
H42A C42 H42C 109.5 . . ?
H42B C42 H42C 109.5 . . ?
Si9 C43 H43 105.5 . . ?
C44 C43 Si9 116.6(5) . . ?
C44 C43 H43 105.5 . . ?
C44 C43 C45 109.0(5) . . ?
C45 C43 Si9 113.7(4) . . ?
C45 C43 H43 105.5 . . ?
C43 C44 H44A 109.5 . . ?
C43 C44 H44B 109.5 . . ?
C43 C44 H44C 109.5 . . ?
H44A C44 H44B 109.5 . . ?
H44A C44 H44C 109.5 . . ?
H44B C44 H44C 109.5 . . ?
C43 C45 H45A 109.5 . . ?
C43 C45 H45B 109.5 . . ?
C43 C45 H45C 109.5 . . ?
H45A C45 H45B 109.5 . . ?
H45A C45 H45C 109.5 . . ?
H45B C45 H45C 109.5 . . ?

loop_
_geom_bond_atom_site_label_1
_geom_bond_atom_site_label_2
_geom_bond_distance
_geom_bond_site_symmetry_2
_geom_bond_publ_flag
Si1 Si2 2.341(2) . ?
Si1 Si3 2.3531(18) . ?
Si1 Si4 2.347(2) . ?
Si1 C16 1.844(4) . ?
Si2 C17 1.836(9) . ?
Si2 C18 1.871(8) . ?
Si2 C19 1.872(8) . ?
Si3 C20 1.866(8) . ?
Si3 C21 1.849(8) . ?
Si3 C22 1.868(6) . ?
Si4 C23 1.854(9) . ?
Si4 C24 1.874(8) . ?
Si4 C25 1.813(8) . ?
Si5 Si6 2.366(4) . ?
Si5 Si7 2.336(4) . ?
Si5 Si8 2.335(5) . ?
Si5 C27 1.900(5) . ?
Si5B Si6B 2.350(5) . ?
Si5B Si7B 2.331(5) . ?
Si5B Si8B 2.341(4) . ?
Si5B C27 1.842(5) . ?
Si6 C28 1.838(13) . ?
Si6 C29 1.861(12) . ?
Si6 C30 1.928(15) . ?
Si6B C28B 1.63(3) . ?
Si6B C29B 1.81(3) . ?
Si6B C30B 1.769(18) . ?
Si7 C31 1.860(13) . ?
Si7 C32 1.775(14) . ?
Si7 C33 1.952(15) . ?
Si7B C31B 1.99(3) . ?
Si7B C32B 1.831(10) . ?
Si7B C33B 1.938(15) . ?
Si8 C34 1.886(12) . ?
Si8 C35 1.858(10) . ?
Si8 C36 1.850(11) . ?
Si8B C34B 1.87(2) . ?
Si8B C35B 1.872(13) . ?
Si8B C36B 1.843(14) . ?
Si9 C9 1.890(3) . ?
Si9 C37 1.869(6) . ?
Si9 C40 1.914(7) . ?
Si9 C43 1.882(5) . ?
N1 C5 1.353(5) . ?
N1 C6 1.328(4) . ?
N2 C13 1.329(4) . ?
N2 C14 1.352(4) . ?
C1 C2 1.382(5) . ?
C1 C14 1.424(5) . ?
C1 C15 1.432(5) . ?
C2 H2 0.95 . ?
C2 C3 1.405(6) . ?
C3 H3 0.95 . ?
C3 C4 1.374(5) . ?
C4 C5 1.441(5) . ?
C4 C26 1.429(5) . ?
C5 C14 1.423(5) . ?
C6 C7 1.472(5) . ?
C6 C13 1.425(5) . ?
C7 C8 1.394(5) . ?
C7 C12 1.417(5) . ?
C8 H8 0.95 . ?
C8 C9 1.398(5) . ?
C9 C10 1.400(5) . ?
C10 H10 0.95 . ?
C10 C11 1.393(5) . ?
C11 C12 1.405(5) . ?
C11 C13 1.474(4) 7_656 ?
C12 C12 1.447(6) 7_656 ?
C15 C16 1.206(6) . ?
C17 H17A 0.98 . ?
C17 H17B 0.98 . ?
C17 H17C 0.98 . ?
C18 H18A 0.98 . ?
C18 H18B 0.98 . ?
C18 H18C 0.98 . ?
C19 H19A 0.98 . ?
C19 H19B 0.98 . ?
C19 H19C 0.98 . ?
C20 H20A 0.98 . ?
C20 H20B 0.98 . ?
C20 H20C 0.98 . ?
C21 H21A 0.98 . ?
C21 H21B 0.98 . ?
C21 H21C 0.98 . ?
C22 H22A 0.98 . ?
C22 H22B 0.98 . ?
C22 H22C 0.98 . ?
C23 H23A 0.98 . ?
C23 H23B 0.98 . ?
C23 H23C 0.98 . ?
C24 H24A 0.98 . ?
C24 H24B 0.98 . ?
C24 H24C 0.98 . ?
C25 H25A 0.98 . ?
C25 H25B 0.98 . ?
C25 H25C 0.98 . ?
C26 C27 1.204(6) . ?
C28 H28A 0.98 . ?
C28 H28B 0.98 . ?
C28 H28C 0.98 . ?
C28B H28D 0.98 . ?
C28B H28E 0.98 . ?
C28B H28F 0.98 . ?
C29 H29A 0.98 . ?
C29 H29B 0.98 . ?
C29 H29C 0.98 . ?
C29B H29D 0.98 . ?
C29B H29E 0.98 . ?
C29B H29F 0.98 . ?
C30 H30A 0.98 . ?
C30 H30B 0.98 . ?
C30 H30C 0.98 . ?
C30B H30D 0.98 . ?
C30B H30E 0.98 . ?
C30B H30F 0.98 . ?
C31 H31A 0.98 . ?
C31 H31B 0.98 . ?
C31 H31C 0.98 . ?
C31B H31D 0.98 . ?
C31B H31E 0.98 . ?
C31B H31F 0.98 . ?
C32 H32A 0.98 . ?
C32 H32B 0.98 . ?
C32 H32C 0.98 . ?
C32B H32D 0.98 . ?
C32B H32E 0.98 . ?
C32B H32F 0.98 . ?
C33 H33A 0.98 . ?
C33 H33B 0.98 . ?
C33 H33C 0.98 . ?
C33B H33D 0.98 . ?
C33B H33E 0.98 . ?
C33B H33F 0.98 . ?
C34 H34A 0.98 . ?
C34 H34B 0.98 . ?
C34 H34C 0.98 . ?
C34B H34D 0.98 . ?
C34B H34E 0.98 . ?
C34B H34F 0.98 . ?
C35 H35A 0.98 . ?
C35 H35B 0.98 . ?
C35 H35C 0.98 . ?
C35B H35D 0.98 . ?
C35B H35E 0.98 . ?
C35B H35F 0.98 . ?
C36 H36A 0.98 . ?
C36 H36B 0.98 . ?
C36 H36C 0.98 . ?
C36B H36D 0.98 . ?
C36B H36E 0.98 . ?
C36B H36F 0.98 . ?
C37 H37 1 . ?
C37 C38 1.510(11) . ?
C37 C39 1.541(8) . ?
C38 H38A 0.98 . ?
C38 H38B 0.98 . ?
C38 H38C 0.98 . ?
C39 H39A 0.98 . ?
C39 H39B 0.98 . ?
C39 H39C 0.98 . ?
C40 H40 1 . ?
C40 C41 1.505(12) . ?
C40 C42 1.470(12) . ?
C41 H41A 0.98 . ?
C41 H41B 0.98 . ?
C41 H41C 0.98 . ?
C42 H42A 0.98 . ?
C42 H42B 0.98 . ?
C42 H42C 0.98 . ?
C43 H43 1 . ?
C43 C44 1.479(9) . ?
C43 C45 1.545(7) . ?
C44 H44A 0.98 . ?
C44 H44B 0.98 . ?
C44 H44C 0.98 . ?
C45 H45A 0.98 . ?
C45 H45B 0.98 . ?
C45 H45C 0.98 . ?

loop_
_geom_torsion_atom_site_label_1
_geom_torsion_atom_site_label_2
_geom_torsion_atom_site_label_3
_geom_torsion_atom_site_label_4
_geom_torsion
_geom_torsion_site_symmetry_1
_geom_torsion_site_symmetry_2
_geom_torsion_site_symmetry_3
_geom_torsion_site_symmetry_4
_geom_torsion_publ_flag
Si6B Si5B C27 C26 -16.5(14) . . . . ?
Si7B Si5B C27 C26 108.6(13) . . . . ?
Si8B Si5B C27 C26 -132.6(13) . . . . ?
Si9 C9 C10 C11 -177.7(3) . . . . ?
N1 C5 C14 N2 9.7(5) . . . . ?
N1 C5 C14 C1 -171.1(3) . . . . ?
N1 C6 C7 C8 -8.5(5) . . . . ?
N1 C6 C7 C12 172.6(3) . . . . ?
N1 C6 C13 N2 9.9(5) . . . . ?
N1 C6 C13 C11 -170.2(3) . . . 7_656 ?
C1 C2 C3 C4 3.1(7) . . . . ?
C2 C1 C14 N2 174.7(3) . . . . ?
C2 C1 C14 C5 -4.6(5) . . . . ?
C2 C3 C4 C5 -0.8(6) . . . . ?
C2 C3 C4 C26 -179.3(4) . . . . ?
C3 C4 C5 N1 173.8(3) . . . . ?
C3 C4 C5 C14 -4.1(5) . . . . ?
C4 C5 C14 N2 -172.5(3) . . . . ?
C4 C5 C14 C1 6.8(5) . . . . ?
C5 N1 C6 C7 175.5(3) . . . . ?
C5 N1 C6 C13 -4.7(5) . . . . ?
C6 N1 C5 C4 177.6(3) . . . . ?
C6 N1 C5 C14 -4.5(5) . . . . ?
C6 C7 C8 C9 -180.0(3) . . . . ?
C6 C7 C12 C11 -177.3(3) . . . . ?
C6 C7 C12 C12 1.9(6) . . . 7_656 ?
C7 C6 C13 N2 -170.4(3) . . . . ?
C7 C6 C13 C11 9.6(5) . . . 7_656 ?
C7 C8 C9 Si9 178.5(3) . . . . ?
C7 C8 C9 C10 -2.4(6) . . . . ?
C8 C7 C12 C11 3.8(5) . . . . ?
C8 C7 C12 C12 -177.0(4) . . . 7_656 ?
C8 C9 C10 C11 3.2(6) . . . . ?
C9 Si9 C37 C38 -55.5(6) . . . . ?
C9 Si9 C37 C39 175.1(6) . . . . ?
C9 Si9 C43 C44 61.3(5) . . . . ?
C9 Si9 C43 C45 -170.5(4) . . . . ?
C9 C10 C11 C12 -0.4(6) . . . . ?
C9 C10 C11 C13 178.8(3) . . . 7_656 ?
C10 C11 C12 C7 -3.1(5) . . . . ?
C10 C11 C12 C12 177.7(4) . . . 7_656 ?
C12 C7 C8 C9 -1.1(6) . . . . ?
C13 N2 C14 C1 176.1(3) . . . . ?
C13 N2 C14 C5 -4.6(5) . . . . ?
C13 C6 C7 C8 171.7(3) . . . . ?
C13 C6 C7 C12 -7.2(5) . . . . ?
C13 C11 C12 C7 177.6(3) 7_656 . . . ?
C13 C11 C12 C12 -1.5(6) 7_656 . . 7_656 ?
C14 N2 C13 C6 -4.6(5) . . . . ?
C14 N2 C13 C11 175.4(3) . . . 7_656 ?
C14 C1 C2 C3 -0.3(6) . . . . ?
C15 C1 C2 C3 -177.3(4) . . . . ?
C15 C1 C14 N2 -8.4(5) . . . . ?
C15 C1 C14 C5 172.3(3) . . . . ?
C26 C4 C5 N1 -7.7(6) . . . . ?
C26 C4 C5 C14 174.4(4) . . . . ?
C37 Si9 C9 C8 -34.9(4) . . . . ?
C37 Si9 C9 C10 146.0(4) . . . . ?
C37 Si9 C43 C44 -61.0(5) . . . . ?
C37 Si9 C43 C45 67.2(6) . . . . ?
C40 Si9 C9 C8 80.1(4) . . . . ?
C40 Si9 C9 C10 -99.0(4) . . . . ?
C40 Si9 C37 C38 -169.4(5) . . . . ?
C40 Si9 C37 C39 61.1(7) . . . . ?
C40 Si9 C43 C44 177.0(5) . . . . ?
C40 Si9 C43 C45 -54.9(6) . . . . ?
C43 Si9 C9 C8 -162.0(3) . . . . ?
C43 Si9 C9 C10 18.9(4) . . . . ?
C43 Si9 C37 C38 67.5(6) . . . . ?
C43 Si9 C37 C39 -62.0(7) . . . . ?
